data_4510766
loop_
_publ_author_name
'Kinnibrugh, Tiffany L.'
'Ayi, Ayi A.'
'Bakhmutov, Vladimir I.'
'Zo\'n, Jerzy'
'Clearfield, Abraham'

_publ_section_title
;
 Probing Structural Changes in a Phosphonate-based Metal--Organic
 Framework Exhibiting Reversible Dehydration
;
_journal_issue 7
_journal_name_full 'Crystal Growth &amp; Design'
_journal_page_first 2973
_journal_paper_doi 10.1021/cg400399v
_journal_volume 13
_journal_year 2013
_chemical_formula_moiety 'C12 H6 O18 P6 Zn5, 2.8(O), 2(H O0.50), 1.2(N)'
_chemical_formula_sum 'C12 H8 N1.2 O21.8 P6 Zn5'
_chemical_formula_weight 1030.47
_chemical_name_systematic
; 
 ? 
;
_space_group_IT_number 72
_symmetry_cell_setting orthorhombic
_symmetry_space_group_name_Hall '-I 2 2c'
_symmetry_space_group_name_H-M 'I b a m'
_atom_sites_solution_hydrogens geom
_atom_sites_solution_primary direct
_atom_sites_solution_secondary difmap
_audit_creation_method SHELXL-97
_cell_angle_alpha 90.00
_cell_angle_beta 90.00
_cell_angle_gamma 90.00
_cell_formula_units_Z 4
_cell_length_a 8.472(3)
_cell_length_b 16.208(7)
_cell_length_c 19.816(8)
_cell_measurement_reflns_used 3630
_cell_measurement_temperature 110(2)
_cell_measurement_theta_max 27.8
_cell_measurement_theta_min 2.51
_cell_volume 2721.0(19)
_computing_cell_refinement 'SAINT+  <Bruker, 2005)'
_computing_data_collection 'APEX2   (Bruker, 2005)'
_computing_data_reduction 'SAINT+  <Bruker, 2005)'
_computing_molecular_graphics 'SHELXTL (Sheldrick, 2008b)'
_computing_publication_material 'SHELXTL (Sheldrick, 2008b>'
_computing_structure_refinement 'SHELXTL (Sheldrick, 2008b)'
_computing_structure_solution 'SHELXTL (Sheldrick, 2008b)'
_diffrn_ambient_temperature 110(2)
_diffrn_measured_fraction_theta_full 0.997
_diffrn_measured_fraction_theta_max 0.997
_diffrn_measurement_device_type 'Bruker SMART APEX CCD Area Detector'
_diffrn_measurement_method 'Phi and omega scans'
_diffrn_radiation_monochromator graphite
_diffrn_radiation_source 'fine-focus sealed tube'
_diffrn_radiation_type MoK\a
_diffrn_radiation_wavelength 0.71073
_diffrn_reflns_av_R_equivalents 0.0725
_diffrn_reflns_av_sigmaI/netI 0.0442
_diffrn_reflns_limit_h_max 11
_diffrn_reflns_limit_h_min -11
_diffrn_reflns_limit_k_max 21
_diffrn_reflns_limit_k_min -21
_diffrn_reflns_limit_l_max 26
_diffrn_reflns_limit_l_min -26
_diffrn_reflns_number 18543
_diffrn_reflns_theta_full 28.00
_diffrn_reflns_theta_max 28.00
_diffrn_reflns_theta_min 2.06
_exptl_absorpt_coefficient_mu 4.797
_exptl_absorpt_correction_T_max 0.7119
_exptl_absorpt_correction_T_min 0.5552
_exptl_absorpt_correction_type multi-scan
_exptl_absorpt_process_details 'SADABS (sheldrick, 2008a)'
_exptl_crystal_colour colorless
_exptl_crystal_density_diffrn 2.515
_exptl_crystal_density_meas ?
_exptl_crystal_density_method 'not measured'
_exptl_crystal_description needle
_exptl_crystal_F_000 2011
_exptl_crystal_size_max 0.14
_exptl_crystal_size_mid 0.08
_exptl_crystal_size_min 0.08
_refine_diff_density_max 1.794
_refine_diff_density_min -0.982
_refine_diff_density_rms 0.152
_refine_ls_extinction_method none
_refine_ls_goodness_of_fit_ref 1.065
_refine_ls_hydrogen_treatment constr
_refine_ls_matrix_type full
_refine_ls_number_parameters 114
_refine_ls_number_reflns 1693
_refine_ls_number_restraints 0
_refine_ls_restrained_S_all 1.065
_refine_ls_R_factor_all 0.0506
_refine_ls_R_factor_gt 0.0358
_refine_ls_shift/su_max 0.000
_refine_ls_shift/su_mean 0.000
_refine_ls_structure_factor_coef Fsqd
_refine_ls_weighting_details 'calc w=1/[\s^2^(Fo^2^)+(0.0610P)^2^+0.3844P] where P=(Fo^2^+2Fc^2^)/3'
_refine_ls_weighting_scheme calc
_refine_ls_wR_factor_gt 0.1031
_refine_ls_wR_factor_ref 0.1079
_reflns_number_gt 1315
_reflns_number_total 1693
_reflns_threshold_expression I>2\s(I)
_cod_data_source_file cg400399v_si_003.cif
_cod_data_source_block 2ndposelem
_cod_depositor_comments
;
The following automatic conversions were performed:

'_exptl_crystal_density_meas' value 'not measured' was changed to '?'
- the value is perceived as not measured.

Automatic conversion script
Id: cif_fix_values 3008 2015-01-20 13:52:24Z robertas 
;
_cod_original_cell_volume 2721.1(19)
_cod_original_sg_symbol_Hall ' -I 2 2c'
_cod_original_sg_symbol_H-M ' I b a m'
_cod_original_formula_sum 'C12 H8 N1.20 O21.80 P6 Zn5'
_cod_database_code 4510766

loop_
_symmetry_equiv_pos_as_xyz
'x, y, z'
'-x, -y, z'
'-x+1/2, y+1/2, -z'
'x+1/2, -y+1/2, -z'
'x+1/2, y+1/2, z+1/2'
'-x+1/2, -y+1/2, z+1/2'
'-x+1, y+1, -z+1/2'
'x+1, -y+1, -z+1/2'
'-x, -y, -z'
'x, y, -z'
'x-1/2, -y-1/2, z'
'-x-1/2, y-1/2, z'
'-x+1/2, -y+1/2, -z+1/2'
'x+1/2, y+1/2, -z+1/2'
'x, -y, z+1/2'
'-x, y, z+1/2'

loop_
_atom_site_label
_atom_site_type_symbol
_atom_site_fract_x
_atom_site_fract_y
_atom_site_fract_z
_atom_site_U_iso_or_equiv
_atom_site_adp_type
_atom_site_occupancy
_atom_site_symmetry_multiplicity
_atom_site_calc_flag
_atom_site_refinement_flags
_atom_site_disorder_assembly
_atom_site_disorder_group
Zn1 Zn 0.39352(6) 0.25343(3) 0.41270(3) 0.01246(17) Uani 1 1 d . . .
O1 O 0.2498(4) 0.30780(18) 0.35359(14) 0.0143(7) Uani 1 1 d . . .
P1 P 0.13148(13) 0.37818(7) 0.36147(6) 0.0112(3) Uani 1 1 d . . .
C1 C 0.1770(5) 0.4326(3) 0.4384(2) 0.0117(9) Uani 1 1 d . . .
N1 N 0.1459(4) 0.1546(3) 0.28716(19) 0.0351(11) Uani 0.30 1 d P A 1
O1S O 0.1459(4) 0.1546(3) 0.28716(19) 0.0351(11) Uani 0.70 1 d P B 2
Zn2 Zn 0.0000 0.5000 0.2500 0.0103(2) Uani 1 4 d S . .
O2 O 0.1494(3) 0.43769(19) 0.30282(16) 0.0141(7) Uani 1 1 d . . .
P2 P 0.34682(18) 0.65552(9) 0.5000 0.0106(3) Uani 1 2 d S . .
C2 C 0.2448(5) 0.5110(3) 0.4391(2) 0.0124(9) Uani 1 1 d . . .
H2A H 0.2691 0.5371 0.3985 0.015 Uiso 1 1 calc R . .
O3 O -0.0356(3) 0.34455(18) 0.36710(15) 0.0137(7) Uani 1 1 d . . .
C3 C 0.2764(7) 0.5505(4) 0.5000 0.0124(12) Uani 1 2 d S . .
O4 O 0.1991(5) 0.7137(3) 0.5000 0.0122(9) Uani 1 2 d S . .
C4 C 0.1422(7) 0.3957(4) 0.5000 0.0140(13) Uani 1 2 d S . .
H4A H 0.0937 0.3442 0.5000 0.017 Uiso 1 2 calc SR . .
O5 O 0.4378(3) 0.67036(18) 0.56433(15) 0.0145(7) Uani 1 1 d . . .
O2S O 0.0000 0.0000 0.2073(9) 0.086(5) Uani 0.50 2 d SP . .
H1S H -0.0887 0.0174 0.1913 0.103 Uiso 0.50 1 d P . .

loop_
_atom_site_aniso_label
_atom_site_aniso_U_11
_atom_site_aniso_U_22
_atom_site_aniso_U_33
_atom_site_aniso_U_23
_atom_site_aniso_U_13
_atom_site_aniso_U_12
Zn1 0.0113(3) 0.0100(3) 0.0161(3) 0.00062(19) -0.00115(19) 0.00054(19)
O1 0.0173(17) 0.0107(16) 0.0150(16) -0.0017(12) -0.0027(13) 0.0037(12)
P1 0.0126(6) 0.0085(5) 0.0125(6) 0.0008(4) -0.0010(4) 0.0009(4)
C1 0.012(2) 0.010(2) 0.013(2) 0.0002(16) -0.0014(16) 0.0021(16)
N1 0.036(2) 0.058(3) 0.0110(18) -0.0140(18) -0.0070(16) 0.030(2)
O1S 0.036(2) 0.058(3) 0.0110(18) -0.0140(18) -0.0070(16) 0.030(2)
Zn2 0.0101(5) 0.0091(5) 0.0115(5) 0.000 0.000 0.000
O2 0.0120(16) 0.0141(15) 0.0161(16) 0.0040(13) -0.0015(12) -0.0007(12)
P2 0.0100(8) 0.0079(7) 0.0139(8) 0.000 0.000 -0.0015(6)
C2 0.011(2) 0.013(2) 0.013(2) 0.0024(16) 0.0006(16) -0.0002(17)
O3 0.0110(16) 0.0114(15) 0.0185(16) -0.0003(12) -0.0013(12) -0.0015(12)
C3 0.011(3) 0.008(3) 0.018(3) 0.000 0.000 -0.002(2)
O4 0.011(2) 0.011(2) 0.014(2) 0.000 0.000 0.0004(18)
C4 0.014(3) 0.013(3) 0.016(3) 0.000 0.000 0.001(2)
O5 0.0143(16) 0.0113(15) 0.0180(16) 0.0001(12) -0.0053(13) -0.0033(12)
O2S 0.083(11) 0.085(12) 0.090(12) 0.000 0.000 -0.001(11)

loop_
_atom_type_symbol
_atom_type_description
_atom_type_scat_dispersion_real
_atom_type_scat_dispersion_imag
_atom_type_scat_source
C C 0.0033 0.0016 'International Tables Vol C Tables 4.2.6.8 and 6.1.1.4'
H H 0.0000 0.0000 'International Tables Vol C Tables 4.2.6.8 and 6.1.1.4'
N N 0.0061 0.0033 'International Tables Vol C Tables 4.2.6.8 and 6.1.1.4'
O O 0.0106 0.0060 'International Tables Vol C Tables 4.2.6.8 and 6.1.1.4'
P P 0.1023 0.0942 'International Tables Vol C Tables 4.2.6.8 and 6.1.1.4'
Zn Zn 0.2839 1.4301 'International Tables Vol C Tables 4.2.6.8 and 6.1.1.4'

loop_
_geom_angle_atom_site_label_1
_geom_angle_atom_site_label_2
_geom_angle_atom_site_label_3
_geom_angle
_geom_angle_site_symmetry_1
_geom_angle_site_symmetry_3
O1 Zn1 O3 107.02(13) . 11_665
O1 Zn1 O5 108.67(13) . 9_666
O3 Zn1 O5 113.90(13) 11_665 9_666
O1 Zn1 O4 115.39(15) . 3_546
O3 Zn1 O4 105.19(15) 11_665 3_546
O5 Zn1 O4 106.85(14) 9_666 3_546
P1 O1 Zn1 134.62(18) . .
O2 P1 O3 112.16(17) . .
O2 P1 O1 109.31(17) . .
O3 P1 O1 110.54(18) . .
O2 P1 C1 108.34(19) . .
O3 P1 C1 108.21(19) . .
O1 P1 C1 108.16(18) . .
C4 C1 C2 118.1(4) . .
C4 C1 P1 119.1(4) . .
C2 C1 P1 122.8(3) . .
O2 Zn2 O2 114.26(19) 7_445 8_455
O2 Zn2 O2 97.92(18) 7_445 2_565
O2 Zn2 O2 116.84(18) 8_455 2_565
O2 Zn2 O2 116.84(18) 7_445 .
O2 Zn2 O2 97.92(18) 8_455 .
O2 Zn2 O2 114.26(19) 2_565 .
P1 O2 Zn2 133.04(19) . .
O5 P2 O5 115.3(3) . 10_556
O5 P2 O4 108.18(15) . .
O5 P2 O4 108.18(15) 10_556 .
O5 P2 C3 108.63(16) . .
O5 P2 C3 108.63(16) 10_556 .
O4 P2 C3 107.7(3) . .
C1 C2 C3 120.4(4) . .
P1 O3 Zn1 128.40(19) . 11_565
C2 C3 C2 120.2(6) . 10_556
C2 C3 P2 119.8(3) . .
C2 C3 P2 119.8(3) 10_556 .
P2 O4 Zn1 120.38(11) . 12_665
P2 O4 Zn1 120.38(11) . 3_556
Zn1 O4 Zn1 119.2(2) 12_665 3_556
C1 C4 C1 122.7(6) . 10_556
P2 O5 Zn1 132.46(19) . 9_666

loop_
_geom_bond_atom_site_label_1
_geom_bond_atom_site_label_2
_geom_bond_distance
_geom_bond_site_symmetry_2
Zn1 O1 1.906(3) .
Zn1 O3 1.923(3) 11_665
Zn1 O5 1.943(3) 9_666
Zn1 O4 2.006(2) 3_546
O1 P1 1.526(3) .
P1 O2 1.518(3) .
P1 O3 1.521(3) .
P1 C1 1.803(4) .
C1 C4 1.391(5) .
C1 C2 1.394(5) .
Zn2 O2 1.928(3) 7_445
Zn2 O2 1.928(3) 8_455
Zn2 O2 1.928(3) 2_565
Zn2 O2 1.928(3) .
P2 O5 1.509(3) .
P2 O5 1.509(3) 10_556
P2 O4 1.567(4) .
P2 C3 1.803(6) .
C2 C3 1.393(5) .
O3 Zn1 1.923(3) 11_565
C3 C2 1.393(5) 10_556
O4 Zn1 2.006(2) 12_665
O4 Zn1 2.006(2) 3_556
C4 C1 1.391(5) 10_556
O5 Zn1 1.943(3) 9_666
O2S O2S 1.69(4) 7_445
